data_8105882
loop_
_publ_author_name
'\<Skoch, Karel'
'\<St\<epni\<cka, Petr'

_publ_section_title
;
 The crystal structure of
 bis[\m2-(N,N-diethylcarbamodithioato-\kS:\kS,\kS&#x2032;)]
 bis[1&#x2032;-(diphenylphosphino-\kP)-1-cyanoferrocene]disilver(I),
 C56H56Ag2Fe2N4P2S4
;
_journal_issue 5
_journal_name_full 'Zeitschrift f\"ur Kristallographie - New Crystal Structures'
_journal_page_first 885
_journal_page_last 887
_journal_paper_doi 10.1515/ncrs-2019-0086
_journal_volume 234
_journal_year 2019
_chemical_formula_moiety 'C56 H56 Ag2 Fe2 N4 P2 S4'
_chemical_formula_sum 'C56 H56 Ag2 Fe2 N4 P2 S4'
_chemical_formula_weight 1302.66
_space_group_crystal_system triclinic
_space_group_IT_number 2
_space_group_name_Hall '-P 1'
_space_group_name_H-M_alt 'P -1'
_atom_sites_solution_hydrogens geom
_atom_sites_solution_primary direct
_atom_sites_solution_secondary difmap
_cell_angle_alpha 72.4000(10)
_cell_angle_beta 75.2410(10)
_cell_angle_gamma 77.1320(10)
_cell_formula_units_Z 1
_cell_length_a 9.5058(2)
_cell_length_b 10.8362(2)
_cell_length_c 14.3325(3)
_cell_measurement_reflns_used 9933
_cell_measurement_temperature 150(2)
_cell_measurement_theta_max 27.52
_cell_measurement_theta_min 2.64
_cell_volume 1343.70(5)
_computing_cell_refinement 'SAINT V8.27B (Bruker AXS Inc., 2012)'
_computing_data_collection 'Bruker Instrument Service v2012.12.0.3'
_computing_data_reduction 'SAINT V8.27B (Bruker AXS Inc., 2012)'
_computing_molecular_graphics 'PLATON (Spek, 2017)'
_computing_publication_material 'PLATON (Spek, 2017)'
_computing_structure_refinement 'SHELXL-2017/1 (Sheldrick, 2017)'
_computing_structure_solution 'SHELXS-97 (Sheldrick, 2008)'
_diffrn_ambient_temperature 150(2)
_diffrn_measured_fraction_theta_full 0.999
_diffrn_measured_fraction_theta_max 0.999
_diffrn_measurement_device_type 'Bruker APEX-II CCD'
_diffrn_measurement_method '\f and \w scans'
_diffrn_radiation_monochromator graphite
_diffrn_radiation_source 'fine-focus sealed tube'
_diffrn_radiation_type MoK\a
_diffrn_radiation_wavelength 0.71073
_diffrn_reflns_av_R_equivalents 0.0197
_diffrn_reflns_av_unetI/netI 0.0205
_diffrn_reflns_Laue_measured_fraction_full 0.999
_diffrn_reflns_Laue_measured_fraction_max 0.999
_diffrn_reflns_limit_h_max 12
_diffrn_reflns_limit_h_min -12
_diffrn_reflns_limit_k_max 13
_diffrn_reflns_limit_k_min -14
_diffrn_reflns_limit_l_max 18
_diffrn_reflns_limit_l_min -18
_diffrn_reflns_number 20417
_diffrn_reflns_point_group_measured_fraction_full 0.999
_diffrn_reflns_point_group_measured_fraction_max 0.999
_diffrn_reflns_theta_full 25.242
_diffrn_reflns_theta_max 27.499
_diffrn_reflns_theta_min 1.997
_exptl_absorpt_coefficient_mu 1.504
_exptl_absorpt_correction_T_max 0.80
_exptl_absorpt_correction_T_min 0.66
_exptl_absorpt_correction_type numerical
_exptl_absorpt_process_details 'SADABS V2012/1 (Bruker AXS Inc.)'
_exptl_crystal_colour orange
_exptl_crystal_density_diffrn 1.610
_exptl_crystal_description prism
_exptl_crystal_F_000 660
_exptl_crystal_size_max 0.30
_exptl_crystal_size_mid 0.17
_exptl_crystal_size_min 0.15
_refine_diff_density_max 0.333
_refine_diff_density_min -0.361
_refine_diff_density_rms 0.060
_refine_ls_extinction_coef .
_refine_ls_extinction_method none
_refine_ls_goodness_of_fit_ref 1.039
_refine_ls_hydrogen_treatment constr
_refine_ls_matrix_type full
_refine_ls_number_parameters 318
_refine_ls_number_reflns 6185
_refine_ls_number_restraints 0
_refine_ls_restrained_S_all 1.039
_refine_ls_R_factor_all 0.0219
_refine_ls_R_factor_gt 0.0191
_refine_ls_shift/su_max 0.003
_refine_ls_shift/su_mean 0.000
_refine_ls_structure_factor_coef Fsqd
_refine_ls_weighting_details 'w=1/[\s^2^(Fo^2^)+(0.0166P)^2^+0.7280P] where P=(Fo^2^+2Fc^2^)/3'
_refine_ls_weighting_scheme calc
_refine_ls_wR_factor_gt 0.0432
_refine_ls_wR_factor_ref 0.0443
_reflns_Friedel_coverage 0.000
_reflns_Friedel_fraction_full .
_reflns_Friedel_fraction_max .
_reflns_number_gt 5705
_reflns_number_total 6185
_reflns_threshold_expression 'I > 2\s(I)'
_cod_data_source_file suppl_ncrs-2019-0086_suppl.cif
_cod_data_source_block ks238
_cod_original_cell_volume 1343.71(5)
_cod_database_code 8105882
_shelx_space_group_comment
;
The symmetry employed for this shelxl refinement is uniquely defined
by the following loop, which should always be used as a source of
symmetry information in preference to the above space-group names.
They are only intended as comments.
;
_shelx_estimated_absorpt_t_min 0.661
_shelx_estimated_absorpt_t_max 0.806

loop_
_space_group_symop_operation_xyz
'x, y, z'
'-x, -y, -z'

loop_
_atom_site_label
_atom_site_type_symbol
_atom_site_fract_x
_atom_site_fract_y
_atom_site_fract_z
_atom_site_U_iso_or_equiv
_atom_site_adp_type
_atom_site_occupancy
_atom_site_site_symmetry_order
_atom_site_calc_flag
_atom_site_refinement_flags_posn
_atom_site_refinement_flags_adp
_atom_site_refinement_flags_occupancy
_atom_site_disorder_assembly
_atom_site_disorder_group
Ag Ag 0.11162(2) 0.90051(2) 0.57463(2) 0.01796(4) Uani 1 1 d . . . . .
Fe Fe -0.11330(2) 0.76206(2) 0.89548(2) 0.01302(5) Uani 1 1 d . . . . .
N1 N -0.55587(17) 0.81998(16) 1.01630(12) 0.0322(3) Uani 1 1 d . . . . .
P P 0.20444(4) 0.84529(4) 0.72532(3) 0.01268(8) Uani 1 1 d . . . . .
C1 C -0.31474(17) 0.70951(15) 0.92414(11) 0.0174(3) Uani 1 1 d . . . . .
C2 C -0.21470(17) 0.60197(15) 0.97083(12) 0.0185(3) Uani 1 1 d . . . . .
H2 H -0.225079 0.560309 1.040281 0.022 Uiso 1 1 calc R U . . .
C3 C -0.09777(18) 0.56976(15) 0.89391(12) 0.0197(3) Uani 1 1 d . . . . .
H3 H -0.015583 0.502193 0.902921 0.024 Uiso 1 1 calc R U . . .
C4 C -0.12438(18) 0.65605(15) 0.80056(12) 0.0192(3) Uani 1 1 d . . . . .
H4 H -0.062907 0.655392 0.736990 0.023 Uiso 1 1 calc R U . . .
C5 C -0.25747(18) 0.74263(16) 0.81851(11) 0.0189(3) Uani 1 1 d . . . . .
H5 H -0.300972 0.810322 0.769580 0.023 Uiso 1 1 calc R U . . .
C6 C 0.06622(16) 0.85481(14) 0.83626(11) 0.0141(3) Uani 1 1 d . . . . .
C7 C -0.06676(17) 0.94850(15) 0.83569(12) 0.0182(3) Uani 1 1 d . . . . .
H7 H -0.096908 1.009202 0.778195 0.022 Uiso 1 1 calc R U . . .
C8 C -0.14568(19) 0.93495(16) 0.93588(13) 0.0231(3) Uani 1 1 d . . . . .
H8 H -0.237493 0.985089 0.957038 0.028 Uiso 1 1 calc R U . . .
C9 C -0.06328(18) 0.83338(17) 0.99877(12) 0.0223(3) Uani 1 1 d . . . . .
H9 H -0.090934 0.803563 1.069391 0.027 Uiso 1 1 calc R U . . .
C10 C 0.06746(17) 0.78377(16) 0.93847(11) 0.0176(3) Uani 1 1 d . . . . .
H10 H 0.142495 0.715603 0.961657 0.021 Uiso 1 1 calc R U . . .
C11 C -0.44800(18) 0.77258(16) 0.97521(12) 0.0217(3) Uani 1 1 d . . . . .
C12 C 0.33119(16) 0.94766(14) 0.72864(11) 0.0137(3) Uani 1 1 d . . . . .
C13 C 0.30902(19) 1.00941(16) 0.80477(12) 0.0213(3) Uani 1 1 d . . . . .
H13 H 0.225832 0.998089 0.858058 0.026 Uiso 1 1 calc R U . . .
C14 C 0.4082(2) 1.08761(17) 0.80307(13) 0.0264(4) Uani 1 1 d . . . . .
H14 H 0.392983 1.128623 0.855557 0.032 Uiso 1 1 calc R U . . .
C15 C 0.52867(18) 1.10577(16) 0.72537(13) 0.0242(4) Uani 1 1 d . . . . .
H15 H 0.596224 1.159155 0.724309 0.029 Uiso 1 1 calc R U . . .
C16 C 0.55046(18) 1.04574(16) 0.64902(14) 0.0243(4) Uani 1 1 d . . . . .
H16 H 0.632686 1.058881 0.595182 0.029 Uiso 1 1 calc R U . . .
C17 C 0.45319(17) 0.96666(15) 0.65059(12) 0.0194(3) Uani 1 1 d . . . . .
H17 H 0.469708 0.925176 0.598228 0.023 Uiso 1 1 calc R U . . .
C18 C 0.31212(16) 0.68113(14) 0.75418(11) 0.0147(3) Uani 1 1 d . . . . .
C19 C 0.29954(19) 0.58892(16) 0.70804(12) 0.0233(3) Uani 1 1 d . . . . .
H19 H 0.230458 0.609739 0.665801 0.028 Uiso 1 1 calc R U . . .
C20 C 0.3877(2) 0.46670(17) 0.72365(14) 0.0306(4) Uani 1 1 d . . . . .
H20 H 0.378133 0.403974 0.692450 0.037 Uiso 1 1 calc R U . . .
C21 C 0.4895(2) 0.43578(16) 0.78438(13) 0.0258(4) Uani 1 1 d . . . . .
H21 H 0.550325 0.352402 0.794213 0.031 Uiso 1 1 calc R U . . .
C22 C 0.50246(18) 0.52642(16) 0.83077(12) 0.0224(3) Uani 1 1 d . . . . .
H22 H 0.571957 0.505200 0.872747 0.027 Uiso 1 1 calc R U . . .
C23 C 0.41401(17) 0.64825(15) 0.81598(12) 0.0185(3) Uani 1 1 d . . . . .
H23 H 0.422945 0.709985 0.848323 0.022 Uiso 1 1 calc R U . . .
S1 S 0.15840(4) 0.74405(4) 0.45708(3) 0.02175(9) Uani 1 1 d . . . . .
S2 S -0.14019(4) 0.86410(4) 0.54578(3) 0.01738(8) Uani 1 1 d . . . . .
N2 N -0.09257(16) 0.69922(13) 0.43191(10) 0.0207(3) Uani 1 1 d . . . . .
C31 C -0.02935(17) 0.76270(14) 0.47264(11) 0.0159(3) Uani 1 1 d . . . . .
C32 C -0.0051(2) 0.60689(17) 0.37386(13) 0.0276(4) Uani 1 1 d . . . . .
H32A H -0.062628 0.537271 0.381990 0.033 Uiso 1 1 calc R U . . .
H32B H 0.085572 0.564777 0.400230 0.033 Uiso 1 1 calc R U . . .
C33 C 0.0368(3) 0.6748(2) 0.26368(14) 0.0504(6) Uani 1 1 d . . . . .
H33A H -0.052664 0.717882 0.237603 0.076 Uiso 1 1 calc R U . . .
H33B H 0.091680 0.609855 0.227208 0.076 Uiso 1 1 calc R U . . .
H33C H 0.098406 0.740456 0.255054 0.076 Uiso 1 1 calc R U . . .
C34 C -0.2521(2) 0.72491(17) 0.43508(14) 0.0292(4) Uani 1 1 d . . . . .
H34A H -0.268958 0.718279 0.371518 0.035 Uiso 1 1 calc R U . . .
H34B H -0.290881 0.815838 0.440153 0.035 Uiso 1 1 calc R U . . .
C35 C -0.3375(2) 0.6321(2) 0.52105(18) 0.0415(5) Uani 1 1 d . . . . .
H35A H -0.301375 0.541901 0.515918 0.062 Uiso 1 1 calc R U . . .
H35B H -0.442365 0.654562 0.518397 0.062 Uiso 1 1 calc R U . . .
H35C H -0.323975 0.639895 0.584475 0.062 Uiso 1 1 calc R U . . .

loop_
_atom_site_aniso_label
_atom_site_aniso_U_11
_atom_site_aniso_U_22
_atom_site_aniso_U_33
_atom_site_aniso_U_23
_atom_site_aniso_U_13
_atom_site_aniso_U_12
Ag 0.02189(7) 0.01773(6) 0.01625(6) -0.00488(4) -0.00658(5) -0.00336(5)
Fe 0.01224(11) 0.01310(10) 0.01378(10) -0.00278(8) -0.00240(8) -0.00340(8)
N1 0.0238(8) 0.0361(9) 0.0319(8) -0.0080(7) -0.0052(7) 0.0031(7)
P 0.01398(18) 0.01191(18) 0.01307(17) -0.00365(14) -0.00239(14) -0.00375(14)
C1 0.0146(7) 0.0185(8) 0.0206(7) -0.0036(6) -0.0053(6) -0.0058(6)
C2 0.0176(8) 0.0171(8) 0.0200(8) 0.0006(6) -0.0050(6) -0.0072(6)
C3 0.0203(8) 0.0136(7) 0.0263(8) -0.0048(6) -0.0058(6) -0.0041(6)
C4 0.0219(8) 0.0205(8) 0.0188(7) -0.0079(6) -0.0027(6) -0.0084(6)
C5 0.0206(8) 0.0202(8) 0.0185(7) -0.0024(6) -0.0082(6) -0.0069(6)
C6 0.0130(7) 0.0145(7) 0.0164(7) -0.0053(6) -0.0018(6) -0.0053(6)
C7 0.0181(8) 0.0130(7) 0.0236(8) -0.0050(6) -0.0021(6) -0.0045(6)
C8 0.0212(8) 0.0208(8) 0.0298(9) -0.0149(7) 0.0012(7) -0.0040(7)
C9 0.0241(9) 0.0303(9) 0.0176(7) -0.0125(7) 0.0002(6) -0.0108(7)
C10 0.0168(8) 0.0223(8) 0.0163(7) -0.0053(6) -0.0045(6) -0.0070(6)
C11 0.0200(8) 0.0232(8) 0.0222(8) -0.0015(7) -0.0090(7) -0.0047(7)
C12 0.0139(7) 0.0106(7) 0.0162(7) -0.0020(5) -0.0037(6) -0.0024(5)
C13 0.0244(9) 0.0224(8) 0.0195(8) -0.0082(6) 0.0017(6) -0.0120(7)
C14 0.0319(10) 0.0256(9) 0.0284(9) -0.0122(7) -0.0044(7) -0.0132(7)
C15 0.0189(8) 0.0165(8) 0.0399(10) -0.0075(7) -0.0069(7) -0.0067(6)
C16 0.0144(8) 0.0164(8) 0.0370(10) -0.0062(7) 0.0038(7) -0.0033(6)
C17 0.0184(8) 0.0146(7) 0.0233(8) -0.0070(6) 0.0009(6) -0.0015(6)
C18 0.0155(7) 0.0131(7) 0.0152(7) -0.0034(6) -0.0008(6) -0.0045(6)
C19 0.0302(9) 0.0186(8) 0.0262(8) -0.0080(7) -0.0125(7) -0.0034(7)
C20 0.0462(12) 0.0166(8) 0.0352(10) -0.0117(7) -0.0151(9) -0.0025(8)
C21 0.0303(10) 0.0135(8) 0.0303(9) -0.0052(7) -0.0062(7) 0.0021(7)
C22 0.0206(8) 0.0194(8) 0.0268(8) -0.0029(7) -0.0084(7) -0.0027(6)
C23 0.0184(8) 0.0157(7) 0.0235(8) -0.0062(6) -0.0054(6) -0.0043(6)
S1 0.0182(2) 0.0226(2) 0.0280(2) -0.01456(17) -0.00114(16) -0.00347(15)
S2 0.01821(19) 0.01561(18) 0.01665(17) -0.00345(14) -0.00257(14) -0.00145(14)
N2 0.0269(8) 0.0154(6) 0.0232(7) -0.0043(5) -0.0118(6) -0.0037(5)
C31 0.0223(8) 0.0108(7) 0.0138(7) 0.0002(5) -0.0055(6) -0.0033(6)
C32 0.0415(11) 0.0184(8) 0.0300(9) -0.0118(7) -0.0133(8) -0.0042(7)
C33 0.0911(19) 0.0358(12) 0.0254(10) -0.0140(9) -0.0112(11) -0.0044(12)
C34 0.0278(10) 0.0236(9) 0.0419(10) -0.0064(8) -0.0211(8) -0.0026(7)
C35 0.0271(10) 0.0286(10) 0.0662(15) -0.0052(10) -0.0113(10) -0.0071(8)

loop_
_atom_type_symbol
_atom_type_description
_atom_type_scat_dispersion_real
_atom_type_scat_dispersion_imag
_atom_type_scat_source
C C 0.0033 0.0016 'International Tables Vol C Tables 4.2.6.8 and 6.1.1.4'
H H 0.0000 0.0000 'International Tables Vol C Tables 4.2.6.8 and 6.1.1.4'
N N 0.0061 0.0033 'International Tables Vol C Tables 4.2.6.8 and 6.1.1.4'
P P 0.1023 0.0942 'International Tables Vol C Tables 4.2.6.8 and 6.1.1.4'
S S 0.1246 0.1234 'International Tables Vol C Tables 4.2.6.8 and 6.1.1.4'
Fe Fe 0.3463 0.8444 'International Tables Vol C Tables 4.2.6.8 and 6.1.1.4'
Ag Ag -0.8971 1.1015 'International Tables Vol C Tables 4.2.6.8 and 6.1.1.4'

loop_
_geom_angle_atom_site_label_1
_geom_angle_atom_site_label_2
_geom_angle_atom_site_label_3
_geom_angle
_geom_angle_site_symmetry_1
_geom_angle_site_symmetry_3
P Ag S1 124.348(14) . .
P Ag S2 116.340(13) . 2_576
S1 Ag S2 105.647(13) . 2_576
P Ag S2 130.203(13) . .
S1 Ag S2 68.552(12) . .
S2 Ag S2 101.628(11) 2_576 .
P Ag Ag 149.605(11) . 2_576
S1 Ag Ag 85.530(10) . 2_576
S2 Ag Ag 51.097(9) 2_576 2_576
S2 Ag Ag 50.531(9) . 2_576
C1 Fe C6 164.11(6) . .
C1 Fe C7 125.55(6) . .
C6 Fe C7 41.17(6) . .
C1 Fe C5 41.25(6) . .
C6 Fe C5 126.28(6) . .
C7 Fe C5 106.25(6) . .
C1 Fe C2 41.37(6) . .
C6 Fe C2 153.42(6) . .
C7 Fe C2 164.19(6) . .
C5 Fe C2 69.37(6) . .
C1 Fe C10 152.71(6) . .
C6 Fe C10 41.15(6) . .
C7 Fe C10 68.78(6) . .
C5 Fe C10 165.44(6) . .
C2 Fe C10 119.10(6) . .
C1 Fe C9 118.12(6) . .
C6 Fe C9 68.67(6) . .
C7 Fe C9 68.19(7) . .
C5 Fe C9 151.90(7) . .
C2 Fe C9 108.09(6) . .
C10 Fe C9 40.48(6) . .
C1 Fe C8 106.44(7) . .
C6 Fe C8 68.74(6) . .
C7 Fe C8 40.52(6) . .
C5 Fe C8 117.51(7) . .
C2 Fe C8 126.87(7) . .
C10 Fe C8 68.24(7) . .
C9 Fe C8 40.31(7) . .
C1 Fe C4 68.30(6) . .
C6 Fe C4 108.41(6) . .
C7 Fe C4 118.76(6) . .
C5 Fe C4 40.27(6) . .
C2 Fe C4 68.36(6) . .
C10 Fe C4 128.98(6) . .
C9 Fe C4 166.74(7) . .
C8 Fe C4 152.00(7) . .
C1 Fe C3 68.43(6) . .
C6 Fe C3 119.91(6) . .
C7 Fe C3 153.61(6) . .
C5 Fe C3 68.38(6) . .
C2 Fe C3 40.35(6) . .
C10 Fe C3 109.59(6) . .
C9 Fe C3 128.73(7) . .
C8 Fe C3 165.30(7) . .
C4 Fe C3 40.51(6) . .
C6 P C12 101.98(7) . .
C6 P C18 105.75(7) . .
C12 P C18 101.96(7) . .
C6 P Ag 114.96(5) . .
C12 P Ag 116.39(5) . .
C18 P Ag 114.15(5) . .
C11 C1 C5 126.24(14) . .
C11 C1 C2 125.48(14) . .
C5 C1 C2 108.28(14) . .
C11 C1 Fe 125.27(11) . .
C5 C1 Fe 70.07(9) . .
C2 C1 Fe 70.08(8) . .
C3 C2 C1 107.23(14) . .
C3 C2 Fe 70.45(9) . .
C1 C2 Fe 68.55(8) . .
C3 C2 H2 126.4 . .
C1 C2 H2 126.4 . .
Fe C2 H2 126.2 . .
C2 C3 C4 108.44(14) . .
C2 C3 Fe 69.19(9) . .
C4 C3 Fe 69.74(9) . .
C2 C3 H3 125.8 . .
C4 C3 H3 125.8 . .
Fe C3 H3 126.9 . .
C5 C4 C3 108.62(14) . .
C5 C4 Fe 69.17(9) . .
C3 C4 Fe 69.76(9) . .
C5 C4 H4 125.7 . .
C3 C4 H4 125.7 . .
Fe C4 H4 127.0 . .
C4 C5 C1 107.42(14) . .
C4 C5 Fe 70.56(9) . .
C1 C5 Fe 68.68(8) . .
C4 C5 H5 126.3 . .
C1 C5 H5 126.3 . .
Fe C5 H5 126.0 . .
C7 C6 C10 107.20(13) . .
C7 C6 P 122.98(11) . .
C10 C6 P 129.67(12) . .
C7 C6 Fe 69.57(8) . .
C10 C6 Fe 69.81(8) . .
P C6 Fe 129.06(8) . .
C8 C7 C6 108.29(14) . .
C8 C7 Fe 70.47(9) . .
C6 C7 Fe 69.26(8) . .
C8 C7 H7 125.9 . .
C6 C7 H7 125.9 . .
Fe C7 H7 126.0 . .
C9 C8 C7 108.00(14) . .
C9 C8 Fe 69.67(9) . .
C7 C8 Fe 69.02(9) . .
C9 C8 H8 126.0 . .
C7 C8 H8 126.0 . .
Fe C8 H8 126.9 . .
C8 C9 C10 108.57(14) . .
C8 C9 Fe 70.02(9) . .
C10 C9 Fe 69.44(8) . .
C8 C9 H9 125.7 . .
C10 C9 H9 125.7 . .
Fe C9 H9 126.4 . .
C9 C10 C6 107.93(14) . .
C9 C10 Fe 70.08(9) . .
C6 C10 Fe 69.05(8) . .
C9 C10 H10 126.0 . .
C6 C10 H10 126.0 . .
Fe C10 H10 126.4 . .
N1 C11 C1 178.17(18) . .
C13 C12 C17 118.91(14) . .
C13 C12 P 122.67(11) . .
C17 C12 P 118.41(11) . .
C14 C13 C12 120.32(15) . .
C14 C13 H13 119.8 . .
C12 C13 H13 119.8 . .
C15 C14 C13 120.27(15) . .
C15 C14 H14 119.9 . .
C13 C14 H14 119.9 . .
C14 C15 C16 119.67(15) . .
C14 C15 H15 120.2 . .
C16 C15 H15 120.2 . .
C15 C16 C17 120.49(15) . .
C15 C16 H16 119.8 . .
C17 C16 H16 119.8 . .
C16 C17 C12 120.34(15) . .
C16 C17 H17 119.8 . .
C12 C17 H17 119.8 . .
C23 C18 C19 118.88(14) . .
C23 C18 P 121.69(11) . .
C19 C18 P 119.29(12) . .
C20 C19 C18 120.17(15) . .
C20 C19 H19 119.9 . .
C18 C19 H19 119.9 . .
C21 C20 C19 120.37(15) . .
C21 C20 H20 119.8 . .
C19 C20 H20 119.8 . .
C22 C21 C20 119.90(15) . .
C22 C21 H21 120.0 . .
C20 C21 H21 120.0 . .
C21 C22 C23 119.97(15) . .
C21 C22 H22 120.0 . .
C23 C22 H22 120.0 . .
C22 C23 C18 120.70(14) . .
C22 C23 H23 119.6 . .
C18 C23 H23 119.6 . .
C31 S1 Ag 86.90(5) . .
C31 S2 Ag 101.88(5) . 2_576
C31 S2 Ag 85.41(5) . .
Ag S2 Ag 78.371(11) 2_576 .
C31 N2 C34 122.28(14) . .
C31 N2 C32 121.77(14) . .
C34 N2 C32 115.77(13) . .
N2 C31 S1 121.60(12) . .
N2 C31 S2 119.25(12) . .
S1 C31 S2 119.13(8) . .
N2 C32 C33 111.83(15) . .
N2 C32 H32A 109.3 . .
C33 C32 H32A 109.2 . .
N2 C32 H32B 109.2 . .
C33 C32 H32B 109.3 . .
H32A C32 H32B 107.9 . .
C32 C33 H33A 109.5 . .
C32 C33 H33B 109.5 . .
H33A C33 H33B 109.5 . .
C32 C33 H33C 109.5 . .
H33A C33 H33C 109.5 . .
H33B C33 H33C 109.5 . .
N2 C34 C35 113.86(15) . .
N2 C34 H34A 108.8 . .
C35 C34 H34A 108.8 . .
N2 C34 H34B 108.8 . .
C35 C34 H34B 108.8 . .
H34A C34 H34B 107.7 . .
C34 C35 H35A 109.5 . .
C34 C35 H35B 109.5 . .
H35A C35 H35B 109.5 . .
C34 C35 H35C 109.5 . .
H35A C35 H35C 109.5 . .
H35B C35 H35C 109.5 . .

loop_
_geom_bond_atom_site_label_1
_geom_bond_atom_site_label_2
_geom_bond_distance
_geom_bond_site_symmetry_2
Ag P 2.3991(4) .
Ag S1 2.6308(4) .
Ag S2 2.6394(4) 2_576
Ag S2 2.6608(4) .
Ag Ag 3.3488(2) 2_576
Fe C1 2.0256(15) .
Fe C6 2.0378(15) .
Fe C7 2.0419(15) .
Fe C5 2.0441(15) .
Fe C2 2.0460(15) .
Fe C10 2.0481(15) .
Fe C9 2.0565(15) .
Fe C8 2.0611(16) .
Fe C4 2.0624(15) .
Fe C3 2.0626(15) .
N1 C11 1.141(2) .
P C6 1.7998(15) .
P C12 1.8278(15) .
P C18 1.8284(15) .
C1 C11 1.433(2) .
C1 C5 1.434(2) .
C1 C2 1.438(2) .
C2 C3 1.417(2) .
C2 H2 0.9500 .
C3 C4 1.428(2) .
C3 H3 0.9500 .
C4 C5 1.414(2) .
C4 H4 0.9500 .
C5 H5 0.9500 .
C6 C7 1.434(2) .
C6 C10 1.436(2) .
C7 C8 1.421(2) .
C7 H7 0.9500 .
C8 C9 1.419(2) .
C8 H8 0.9500 .
C9 C10 1.420(2) .
C9 H9 0.9500 .
C10 H10 0.9500 .
C12 C13 1.394(2) .
C12 C17 1.395(2) .
C13 C14 1.393(2) .
C13 H13 0.9500 .
C14 C15 1.381(2) .
C14 H14 0.9500 .
C15 C16 1.385(2) .
C15 H15 0.9500 .
C16 C17 1.386(2) .
C16 H16 0.9500 .
C17 H17 0.9500 .
C18 C23 1.394(2) .
C18 C19 1.394(2) .
C19 C20 1.389(2) .
C19 H19 0.9500 .
C20 C21 1.383(3) .
C20 H20 0.9500 .
C21 C22 1.383(2) .
C21 H21 0.9500 .
C22 C23 1.386(2) .
C22 H22 0.9500 .
C23 H23 0.9500 .
S1 C31 1.7145(16) .
S2 C31 1.7420(16) .
N2 C31 1.3345(19) .
N2 C34 1.471(2) .
N2 C32 1.471(2) .
C32 C33 1.517(3) .
C32 H32A 0.9900 .
C32 H32B 0.9900 .
C33 H33A 0.9800 .
C33 H33B 0.9800 .
C33 H33C 0.9800 .
C34 C35 1.514(3) .
C34 H34A 0.9900 .
C34 H34B 0.9900 .
C35 H35A 0.9800 .
C35 H35B 0.9800 .
C35 H35C 0.9800 .
